data_7243979
loop_
_publ_author_name
'Fauziev, Ruslan V.'
'Ivanov, Roman E.'
'Kuchurov, Ilya V.'
'Zlotin, Sergei G.'

_publ_section_title
;
 A carbon dioxide-promoted three-component Strecker reaction
;
_journal_issue 24
_journal_name_full 'Green Chemistry'
_journal_page_first 10137
_journal_page_last 10144
_journal_paper_doi 10.1039/D1GC03161A
_journal_volume 23
_journal_year 2021
_chemical_absolute_configuration ad
_chemical_formula_moiety 'C16 H19 N2 O, Cl'
_chemical_formula_sum 'C16 H19 Cl N2 O'
_chemical_formula_weight 290.78
_space_group_crystal_system orthorhombic
_space_group_IT_number 19
_space_group_name_Hall 'P 2ac 2ab'
_space_group_name_H-M_alt 'P 21 21 21'
_atom_sites_solution_hydrogens mixed
_atom_sites_solution_primary direct
_atom_sites_solution_secondary difmap
_audit_creation_date 2021-07-15
_audit_creation_method
;
Olex2 1.3
(compiled 2020.11.12 svn.r5f609507 for OlexSys, GUI svn.r6272)
;
_audit_update_record
;
2021-07-16 deposited with the CCDC.	2021-11-18 downloaded from the CCDC.
;
_cell_angle_alpha 90
_cell_angle_beta 90
_cell_angle_gamma 90
_cell_formula_units_Z 4
_cell_length_a 7.78804(5)
_cell_length_b 10.18953(7)
_cell_length_c 19.93923(14)
_cell_measurement_reflns_used 15410
_cell_measurement_temperature 100.00(10)
_cell_measurement_theta_max 79.3130
_cell_measurement_theta_min 4.4240
_cell_volume 1582.307(19)
_computing_cell_refinement 'CrysAlisPro 1.171.41.106a (Rigaku OD, 2021)'
_computing_data_collection 'CrysAlisPro 1.171.41.106a (Rigaku OD, 2021)'
_computing_data_reduction 'CrysAlisPro 1.171.41.106a (Rigaku OD, 2021)'
_computing_molecular_graphics 'Olex2 1.3 (Dolomanov et al., 2009)'
_computing_publication_material 'Olex2 1.3 (Dolomanov et al., 2009)'
_computing_structure_refinement 'XL  (Sheldrick, 2008)'
_diffrn_ambient_environment N~2~
_diffrn_ambient_temperature 100.00(10)
_diffrn_detector 'Hybrid Pixel Array Detector'
_diffrn_detector_area_resol_mean 10.0000
_diffrn_detector_type HyPix
_diffrn_measured_fraction_theta_full 1.000
_diffrn_measured_fraction_theta_max 0.993
_diffrn_measurement_details
;
List of Runs (angles in degrees, time in seconds):

  # Type    Start    End  Width  t~exp~   \w     \q     \k     \f   Frames
#--------------------------------------------------------------------------
  1  \w     90.00 177.15   0.35    0.50    --  111.50  77.00  90.00  249
  2  \w    101.00 178.00   0.35    0.50    --  111.50  25.00  13.00  220
  3  \w    101.00 178.00   0.35    0.50    --  111.50  15.00 -30.00  220
  4  \w    101.00 178.00   0.35    0.50    --  111.50  30.00-120.00  220
  5  \w    101.00 178.00   0.35    0.50    --  111.50  15.00-180.00  220
  6  \w    -26.00  25.10   0.35    0.50    --  -48.76  19.00-120.00  146
  7  \w   -118.00 -35.75   0.35    0.50    --  -90.00 170.00   0.00  235
  8  \w    -26.00  25.10   0.35    0.50    --  -48.76  19.00 150.00  146
  9  \w    -31.00  25.00   0.35    0.50    --  -48.76  25.00  13.00  160
 10  \w   -121.00 -36.30   0.35    0.50    --  -48.76 -57.00-150.00  242
 11  \w   -121.00 -27.90   0.35    0.50    --  -48.76 -77.00 -60.00  266
 12  \w   -161.00-105.70   0.35    0.50    --  -90.00 -77.00  60.00  158
 13  \w   -121.00 -27.90   0.35    0.50    --  -48.76 -77.00  90.00  266
 14  \w    -25.00  31.00   0.35    0.50    --   48.76 -25.00-150.00  160
 15  \w     95.00 176.90   0.35    0.50    --  111.50 125.00   0.00  234
 16  \w     40.00 103.70   0.35    0.50    --  111.50 -77.00 150.00  182
 17  \w     40.00  69.75   0.35    0.50    --  111.50 -61.00  90.00   85
 18  \w     40.00  69.75   0.35    0.50    --  111.50 -61.00   0.00   85
 19  \w     40.00 103.70   0.35    0.50    --  111.50 -95.00 -60.00  182
 20  \w     57.00 143.10   0.35    0.50    --  111.50-170.00 -15.00  246
 21  \w     40.00 106.85   0.35    0.50    --  111.50-115.00 127.00  191
 22  \w     40.00 106.15   0.35    0.50    --  111.50-103.00  28.00  189
 23  \w     40.00 110.00   0.35    0.50    --  111.50-125.00-180.00  200
;
_diffrn_measurement_device 'four-circle diffractometer'
_diffrn_measurement_device_type 'XtaLAB Synergy, Dualflex, HyPix'
_diffrn_measurement_method '\w scans'
_diffrn_orient_matrix_type 'CrysAlisPro convention (1999,Acta A55,543-557)'
_diffrn_orient_matrix_UB_11 -0.0341010000
_diffrn_orient_matrix_UB_12 -0.0178685000
_diffrn_orient_matrix_UB_13 -0.0755493000
_diffrn_orient_matrix_UB_21 -0.1867732000
_diffrn_orient_matrix_UB_22 0.0457541000
_diffrn_orient_matrix_UB_23 0.0100187000
_diffrn_orient_matrix_UB_31 0.0554604000
_diffrn_orient_matrix_UB_32 0.1430188000
_diffrn_orient_matrix_UB_33 -0.0126587000
_diffrn_radiation_monochromator mirror
_diffrn_radiation_probe x-ray
_diffrn_radiation_type 'Cu K\a'
_diffrn_radiation_wavelength 1.54184
_diffrn_reflns_av_R_equivalents 0.0275
_diffrn_reflns_av_unetI/netI 0.0173
_diffrn_reflns_Laue_measured_fraction_full 1.000
_diffrn_reflns_Laue_measured_fraction_max 0.993
_diffrn_reflns_limit_h_max 9
_diffrn_reflns_limit_h_min -9
_diffrn_reflns_limit_k_max 12
_diffrn_reflns_limit_k_min -11
_diffrn_reflns_limit_l_max 25
_diffrn_reflns_limit_l_min -25
_diffrn_reflns_number 17394
_diffrn_reflns_point_group_measured_fraction_full 0.999
_diffrn_reflns_point_group_measured_fraction_max 0.983
_diffrn_reflns_theta_full 67.684
_diffrn_reflns_theta_max 79.647
_diffrn_reflns_theta_min 4.435
_diffrn_source 'micro-focus sealed X-ray tube'
_diffrn_source_type 'PhotonJet (Cu) X-ray Source'
_exptl_absorpt_coefficient_mu 2.109
_exptl_absorpt_correction_T_max 0.36450
_exptl_absorpt_correction_T_min 0.28637
_exptl_absorpt_correction_type sphere
_exptl_absorpt_process_details
;
CrysAlisPro 1.171.41.106a (Rigaku Oxford Diffraction, 2021)
Spherical absorption correction
using equivalent radius and absorption coefficient.
Empirical absorption correction using spherical harmonics,
implemented in SCALE3 ABSPACK scaling algorithm.
;
_exptl_crystal_colour 'clear colourless'
_exptl_crystal_density_diffrn 1.221
_exptl_crystal_density_method 'not measured'
_exptl_crystal_description rod
_exptl_crystal_F_000 616
_exptl_crystal_recrystallization_method 'Re-crystallisation from solvent: 1,4-dioxane, methanol'
_exptl_crystal_size_max 0.11
_exptl_crystal_size_mid 0.07
_exptl_crystal_size_min 0.04
_exptl_crystal_size_rad 0.104
_refine_diff_density_max 0.273
_refine_diff_density_min -0.209
_refine_diff_density_rms 0.035
_refine_ls_abs_structure_details
;
 Flack x determined using 1365 quotients [(I+)-(I-)]/[(I+)+(I-)]
 (Parsons, Flack and Wagner, Acta Cryst. B69 (2013) 249-259).
;
_refine_ls_abs_structure_Flack 0.002(5)
_refine_ls_extinction_method none
_refine_ls_goodness_of_fit_ref 1.072
_refine_ls_hydrogen_treatment mixed
_refine_ls_matrix_type full
_refine_ls_number_parameters 198
_refine_ls_number_reflns 3379
_refine_ls_number_restraints 0
_refine_ls_restrained_S_all 1.072
_refine_ls_R_factor_all 0.0249
_refine_ls_R_factor_gt 0.0246
_refine_ls_shift/su_max 0.000
_refine_ls_shift/su_mean 0.000
_refine_ls_structure_factor_coef Fsqd
_refine_ls_weighting_details 'w=1/[\s^2^(Fo^2^)+(0.0314P)^2^+0.3551P] where P=(Fo^2^+2Fc^2^)/3'
_refine_ls_weighting_scheme calc
_refine_ls_wR_factor_gt 0.0639
_refine_ls_wR_factor_ref 0.0642
_reflns_Friedel_coverage 0.714
_reflns_Friedel_fraction_full 0.997
_reflns_Friedel_fraction_max 0.968
_reflns_number_gt 3329
_reflns_number_total 3379
_reflns_threshold_expression 'I > 2\s(I)'
_cod_data_source_file d1gc03161a1.cif
_cod_data_source_block famid
_cod_depositor_comments 'Adding full bibliography for 7243979.cif.'
_cod_original_cell_volume 1582.306(19)
_cod_database_code 7243979
_shelx_shelxl_version_number 2018/3
_chemical_oxdiff_formula 'C64  H76  N8  O4  Cl4'
_chemical_oxdiff_usercomment FAMID
_shelx_space_group_comment
;
The symmetry employed for this shelxl refinement is uniquely defined
by the following loop, which should always be used as a source of
symmetry information in preference to the above space-group names.
They are only intended as comments.
;
_shelx_estimated_absorpt_t_max 0.920
_shelx_estimated_absorpt_t_min 0.801
_reflns_odcompleteness_completeness 99.95
_reflns_odcompleteness_iscentric 1
_reflns_odcompleteness_theta 77.17
_olex2_refinement_description
;
1. Fixed Uiso
 At 1.2 times of:
  All C(H) groups
 At 1.5 times of:
  All C(H,H,H) groups
2.a Ternary CH refined with riding coordinates:
 C2(H2), C10(H10)
2.b Aromatic/amide H refined with riding coordinates:
 C4(H4), C5(H5), C6(H6), C7(H7), C8(H8), C12(H12), C13(H13), C14(H14),
 C15(H15), C16(H16)
2.c Idealised Me refined as rotating group:
 C9(H9A,H9B,H9C)
;
_olex2_submission_special_instructions 'No special instructions were received'
_oxdiff_exptl_absorpt_empirical_details
;
Empirical correction (ABSPACK) includes:
- Absorption correction using spherical harmonics
- Frame scaling
;
_oxdiff_exptl_absorpt_empirical_full_max 1.355
_oxdiff_exptl_absorpt_empirical_full_min 0.504

loop_
_space_group_symop_operation_xyz
'x, y, z'
'-x+1/2, -y, z+1/2'
'-x, y+1/2, -z+1/2'
'x+1/2, -y+1/2, -z'

loop_
_atom_site_label
_atom_site_type_symbol
_atom_site_fract_x
_atom_site_fract_y
_atom_site_fract_z
_atom_site_U_iso_or_equiv
_atom_site_adp_type
_atom_site_occupancy
_atom_site_site_symmetry_order
_atom_site_calc_flag
_atom_site_refinement_flags_posn
_atom_site_refinement_flags_adp
_atom_site_refinement_flags_occupancy
_atom_site_disorder_assembly
_atom_site_disorder_group
Cl1 Cl 0.65239(5) 0.46616(4) 0.24757(2) 0.02541(11) Uani 1 1 d . . . . .
O1 O 0.04047(15) 0.64964(11) 0.23247(6) 0.0217(3) Uani 1 1 d . . . . .
N1 N 0.33282(19) 0.65335(14) 0.23283(8) 0.0247(3) Uani 1 1 d . . . . .
H1A H 0.432(3) 0.607(2) 0.2352(11) 0.027(5) Uiso 1 1 d . . . . .
H1B H 0.332(3) 0.741(2) 0.2320(11) 0.032(6) Uiso 1 1 d . . . . .
N2 N 0.03874(17) 0.40772(13) 0.28625(7) 0.0167(3) Uani 1 1 d . . . . .
H2A H -0.064(3) 0.452(2) 0.2713(11) 0.032(6) Uiso 1 1 d . . . . .
H2B H 0.016(3) 0.318(2) 0.2810(10) 0.021(5) Uiso 1 1 d . . . . .
C1 C 0.1829(2) 0.59459(15) 0.23541(8) 0.0177(3) Uani 1 1 d . . . . .
C2 C 0.18546(19) 0.44472(14) 0.24175(8) 0.0172(3) Uani 1 1 d . . . . .
H2 H 0.295693 0.416648 0.263092 0.021 Uiso 1 1 calc R U . . .
C3 C 0.1664(2) 0.37722(15) 0.17431(8) 0.0186(3) Uani 1 1 d . . . . .
C4 C 0.0131(2) 0.38633(18) 0.13838(9) 0.0249(4) Uani 1 1 d . . . . .
H4 H -0.078243 0.439343 0.154598 0.030 Uiso 1 1 calc R U . . .
C5 C -0.0050(2) 0.3171(2) 0.07857(9) 0.0287(4) Uani 1 1 d . . . . .
H5 H -0.109499 0.322698 0.054179 0.034 Uiso 1 1 calc R U . . .
C6 C 0.1278(3) 0.2403(2) 0.05430(9) 0.0302(4) Uani 1 1 d . . . . .
H6 H 0.114449 0.193202 0.013500 0.036 Uiso 1 1 calc R U . . .
C7 C 0.2801(3) 0.2324(2) 0.08985(10) 0.0324(4) Uani 1 1 d . . . . .
H7 H 0.371837 0.180238 0.073271 0.039 Uiso 1 1 calc R U . . .
C8 C 0.2993(2) 0.30075(18) 0.14977(9) 0.0259(4) Uani 1 1 d . . . . .
H8 H 0.404132 0.294935 0.173977 0.031 Uiso 1 1 calc R U . . .
C9 C -0.1009(2) 0.39630(19) 0.39607(9) 0.0260(4) Uani 1 1 d . . . . .
H9A H -0.093643 0.421817 0.443376 0.039 Uiso 1 1 calc R U . . .
H9B H -0.112143 0.300717 0.392783 0.039 Uiso 1 1 calc R U . . .
H9C H -0.201263 0.438140 0.375514 0.039 Uiso 1 1 calc R U . . .
C10 C 0.0615(2) 0.44025(16) 0.35954(8) 0.0195(3) Uani 1 1 d . . . . .
H10 H 0.072025 0.537652 0.364097 0.023 Uiso 1 1 calc R U . . .
C11 C 0.2212(2) 0.37770(17) 0.38865(8) 0.0193(3) Uani 1 1 d . . . . .
C12 C 0.2672(2) 0.24861(19) 0.37467(9) 0.0236(4) Uani 1 1 d . . . . .
H12 H 0.200709 0.198509 0.344011 0.028 Uiso 1 1 calc R U . . .
C13 C 0.4103(2) 0.1923(2) 0.40536(9) 0.0275(4) Uani 1 1 d . . . . .
H13 H 0.441763 0.104453 0.395080 0.033 Uiso 1 1 calc R U . . .
C14 C 0.5065(2) 0.2639(2) 0.45072(9) 0.0297(4) Uani 1 1 d . . . . .
H14 H 0.603584 0.225248 0.471751 0.036 Uiso 1 1 calc R U . . .
C15 C 0.4612(2) 0.3920(2) 0.46541(10) 0.0316(4) Uani 1 1 d . . . . .
H15 H 0.526673 0.440994 0.496845 0.038 Uiso 1 1 calc R U . . .
C16 C 0.3196(2) 0.44923(19) 0.43419(8) 0.0260(4) Uani 1 1 d . . . . .
H16 H 0.289972 0.537598 0.444024 0.031 Uiso 1 1 calc R U . . .

loop_
_atom_site_aniso_label
_atom_site_aniso_U_11
_atom_site_aniso_U_22
_atom_site_aniso_U_33
_atom_site_aniso_U_23
_atom_site_aniso_U_13
_atom_site_aniso_U_12
Cl1 0.01697(17) 0.01843(18) 0.0408(2) 0.00279(17) -0.00297(16) 0.00181(13)
O1 0.0160(5) 0.0160(5) 0.0332(7) 0.0022(5) -0.0014(5) 0.0012(4)
N1 0.0156(6) 0.0155(6) 0.0432(9) 0.0018(6) -0.0011(6) 0.0002(5)
N2 0.0162(6) 0.0137(6) 0.0200(6) 0.0004(5) -0.0005(5) 0.0007(5)
C1 0.0175(7) 0.0169(7) 0.0188(7) 0.0009(6) -0.0004(6) 0.0006(6)
C2 0.0155(6) 0.0154(7) 0.0206(7) 0.0013(6) -0.0003(6) 0.0000(5)
C3 0.0217(8) 0.0139(7) 0.0201(7) 0.0018(6) 0.0013(6) -0.0014(6)
C4 0.0242(9) 0.0258(9) 0.0248(8) -0.0020(7) -0.0020(7) 0.0027(7)
C5 0.0303(10) 0.0334(9) 0.0225(8) -0.0009(7) -0.0045(7) -0.0023(8)
C6 0.0426(11) 0.0285(9) 0.0196(8) -0.0044(7) 0.0022(8) -0.0046(9)
C7 0.0352(10) 0.0336(10) 0.0284(9) -0.0081(8) 0.0056(8) 0.0072(8)
C8 0.0255(9) 0.0272(9) 0.0251(8) -0.0031(7) -0.0002(7) 0.0033(8)
C9 0.0226(8) 0.0301(9) 0.0254(8) 0.0023(7) 0.0045(7) 0.0032(7)
C10 0.0217(8) 0.0170(8) 0.0198(7) -0.0024(6) 0.0003(6) 0.0000(6)
C11 0.0187(8) 0.0227(8) 0.0165(7) 0.0022(6) 0.0011(6) -0.0021(6)
C12 0.0235(8) 0.0247(8) 0.0227(8) -0.0003(7) -0.0028(7) -0.0003(7)
C13 0.0263(9) 0.0296(9) 0.0265(9) 0.0070(7) 0.0013(7) 0.0046(7)
C14 0.0194(8) 0.0447(11) 0.0250(9) 0.0109(8) -0.0021(7) -0.0009(8)
C15 0.0257(9) 0.0432(11) 0.0260(8) 0.0011(8) -0.0064(7) -0.0098(9)
C16 0.0264(9) 0.0272(9) 0.0243(8) -0.0023(7) -0.0008(7) -0.0052(8)

loop_
_atom_type_symbol
_atom_type_description
_atom_type_scat_dispersion_real
_atom_type_scat_dispersion_imag
_atom_type_scat_source
C C 0.0181 0.0091 'International Tables Vol C Tables 4.2.6.8 and 6.1.1.4'
H H 0.0000 0.0000 'International Tables Vol C Tables 4.2.6.8 and 6.1.1.4'
Cl Cl 0.3639 0.7018 'International Tables Vol C Tables 4.2.6.8 and 6.1.1.4'
N N 0.0311 0.0180 'International Tables Vol C Tables 4.2.6.8 and 6.1.1.4'
O O 0.0492 0.0322 'International Tables Vol C Tables 4.2.6.8 and 6.1.1.4'

loop_
_exptl_crystal_face_index_h
_exptl_crystal_face_index_k
_exptl_crystal_face_index_l
_exptl_crystal_face_perp_dist
0 0 20 0.1000
6 -5 6 0.1000
4 -3 -16 0.1000
-4 3 -16 0.1000
-6 5 6 0.1000
0 0 -20 0.1000
-6 5 -6 0.1000
-4 3 16 0.1000
4 -3 16 0.1000
6 -5 -6 0.1000
8 0 0 0.1000
4 3 -16 0.1000
-2 8 -10 0.1000
-2 8 10 0.1000
4 3 16 0.1000
-8 0 0 0.1000
-4 -3 16 0.1000
2 -8 10 0.1000
2 -8 -10 0.1000
-4 -3 -16 0.1000
0 10 0 0.1000
2 8 10 0.1000
6 5 6 0.1000
6 5 -6 0.1000
2 8 -10 0.1000
0 -10 0 0.1000
-2 -8 -10 0.1000
-6 -5 -6 0.1000
-6 -5 6 0.1000
-2 -8 10 0.1000

loop_
_geom_angle_atom_site_label_1
_geom_angle_atom_site_label_2
_geom_angle_atom_site_label_3
_geom_angle
_geom_angle_site_symmetry_1
_geom_angle_site_symmetry_3
_geom_angle_publ_flag
H1A N1 H1B 122(2) . . ?
C1 N1 H1A 120.9(14) . . ?
C1 N1 H1B 116.8(15) . . ?
H2A N2 H2B 105.4(19) . . ?
C2 N2 H2A 109.4(13) . . ?
C2 N2 H2B 108.8(13) . . ?
C2 N2 C10 115.44(13) . . ?
C10 N2 H2A 107.1(13) . . ?
C10 N2 H2B 110.2(13) . . ?
O1 C1 N1 125.81(14) . . ?
O1 C1 C2 117.70(14) . . ?
N1 C1 C2 116.48(14) . . ?
N2 C2 C1 106.87(12) . . ?
N2 C2 H2 109.4 . . ?
N2 C2 C3 109.68(12) . . ?
C1 C2 H2 109.4 . . ?
C3 C2 C1 112.16(13) . . ?
C3 C2 H2 109.4 . . ?
C4 C3 C2 120.56(15) . . ?
C8 C3 C2 119.66(15) . . ?
C8 C3 C4 119.71(15) . . ?
C3 C4 H4 120.2 . . ?
C5 C4 C3 119.50(17) . . ?
C5 C4 H4 120.2 . . ?
C4 C5 H5 119.7 . . ?
C6 C5 C4 120.69(17) . . ?
C6 C5 H5 119.7 . . ?
C5 C6 H6 120.2 . . ?
C7 C6 C5 119.57(17) . . ?
C7 C6 H6 120.2 . . ?
C6 C7 H7 119.9 . . ?
C6 C7 C8 120.22(17) . . ?
C8 C7 H7 119.9 . . ?
C3 C8 C7 120.30(17) . . ?
C3 C8 H8 119.8 . . ?
C7 C8 H8 119.8 . . ?
H9A C9 H9B 109.5 . . ?
H9A C9 H9C 109.5 . . ?
H9B C9 H9C 109.5 . . ?
C10 C9 H9A 109.5 . . ?
C10 C9 H9B 109.5 . . ?
C10 C9 H9C 109.5 . . ?
N2 C10 C9 107.48(13) . . ?
N2 C10 H10 108.4 . . ?
N2 C10 C11 112.06(13) . . ?
C9 C10 H10 108.4 . . ?
C11 C10 C9 111.99(13) . . ?
C11 C10 H10 108.4 . . ?
C12 C11 C10 122.19(15) . . ?
C12 C11 C16 118.92(16) . . ?
C16 C11 C10 118.78(16) . . ?
C11 C12 H12 119.8 . . ?
C11 C12 C13 120.44(17) . . ?
C13 C12 H12 119.8 . . ?
C12 C13 H13 119.9 . . ?
C14 C13 C12 120.16(19) . . ?
C14 C13 H13 119.9 . . ?
C13 C14 H14 120.1 . . ?
C13 C14 C15 119.89(17) . . ?
C15 C14 H14 120.1 . . ?
C14 C15 H15 119.9 . . ?
C14 C15 C16 120.14(17) . . ?
C16 C15 H15 119.9 . . ?
C11 C16 C15 120.44(18) . . ?
C11 C16 H16 119.8 . . ?
C15 C16 H16 119.8 . . ?

loop_
_geom_bond_atom_site_label_1
_geom_bond_atom_site_label_2
_geom_bond_distance
_geom_bond_site_symmetry_2
_geom_bond_publ_flag
O1 C1 1.2442(19) . ?
N1 H1A 0.91(2) . ?
N1 H1B 0.89(2) . ?
N1 C1 1.313(2) . ?
N2 H2A 0.96(2) . ?
N2 H2B 0.94(2) . ?
N2 C2 1.495(2) . ?
N2 C10 1.509(2) . ?
C1 C2 1.532(2) . ?
C2 H2 1.0000 . ?
C2 C3 1.518(2) . ?
C3 C4 1.395(2) . ?
C3 C8 1.385(2) . ?
C4 H4 0.9500 . ?
C4 C5 1.393(3) . ?
C5 H5 0.9500 . ?
C5 C6 1.384(3) . ?
C6 H6 0.9500 . ?
C6 C7 1.384(3) . ?
C7 H7 0.9500 . ?
C7 C8 1.391(3) . ?
C8 H8 0.9500 . ?
C9 H9A 0.9800 . ?
C9 H9B 0.9800 . ?
C9 H9C 0.9800 . ?
C9 C10 1.527(2) . ?
C10 H10 1.0000 . ?
C10 C11 1.514(2) . ?
C11 C12 1.391(3) . ?
C11 C16 1.394(2) . ?
C12 H12 0.9500 . ?
C12 C13 1.395(3) . ?
C13 H13 0.9500 . ?
C13 C14 1.383(3) . ?
C14 H14 0.9500 . ?
C14 C15 1.383(3) . ?
C15 H15 0.9500 . ?
C15 C16 1.394(3) . ?
C16 H16 0.9500 . ?

loop_
_geom_hbond_atom_site_label_D
_geom_hbond_atom_site_label_H
_geom_hbond_atom_site_label_A
_geom_hbond_distance_DH
_geom_hbond_distance_HA
_geom_hbond_distance_DA
_geom_hbond_angle_DHA
_geom_hbond_site_symmetry_A
_geom_hbond_publ_flag
N1 H1A Cl1 0.91(2) 2.25(2) 3.1494(15) 171(2) . yes
N1 H1B Cl1 0.89(2) 2.33(2) 3.2133(14) 168(2) 3_655 yes
N2 H2A Cl1 0.96(2) 2.27(2) 3.1627(14) 154.6(19) 1_455 yes
N2 H2B O1 0.94(2) 1.79(2) 2.7267(18) 175.7(19) 3_545 yes

loop_
_geom_torsion_atom_site_label_1
_geom_torsion_atom_site_label_2
_geom_torsion_atom_site_label_3
_geom_torsion_atom_site_label_4
_geom_torsion
_geom_torsion_site_symmetry_1
_geom_torsion_site_symmetry_2
_geom_torsion_site_symmetry_3
_geom_torsion_site_symmetry_4
_geom_torsion_publ_flag
O1 C1 C2 N2 -37.23(19) . . . . ?
O1 C1 C2 C3 83.01(18) . . . . ?
N1 C1 C2 N2 143.48(14) . . . . ?
N1 C1 C2 C3 -96.28(17) . . . . ?
N2 C2 C3 C4 51.59(19) . . . . ?
N2 C2 C3 C8 -125.27(16) . . . . ?
N2 C10 C11 C12 -43.2(2) . . . . ?
N2 C10 C11 C16 140.81(15) . . . . ?
C1 C2 C3 C4 -66.99(19) . . . . ?
C1 C2 C3 C8 116.14(16) . . . . ?
C2 N2 C10 C9 179.55(13) . . . . ?
C2 N2 C10 C11 -57.01(18) . . . . ?
C2 C3 C4 C5 -176.15(16) . . . . ?
C2 C3 C8 C7 176.42(17) . . . . ?
C3 C4 C5 C6 -0.4(3) . . . . ?
C4 C3 C8 C7 -0.5(3) . . . . ?
C4 C5 C6 C7 -0.1(3) . . . . ?
C5 C6 C7 C8 0.4(3) . . . . ?
C6 C7 C8 C3 -0.1(3) . . . . ?
C8 C3 C4 C5 0.7(3) . . . . ?
C9 C10 C11 C12 77.6(2) . . . . ?
C9 C10 C11 C16 -98.32(18) . . . . ?
C10 N2 C2 C1 -72.34(16) . . . . ?
C10 N2 C2 C3 165.84(13) . . . . ?
C10 C11 C12 C13 -176.49(16) . . . . ?
C10 C11 C16 C15 175.79(16) . . . . ?
C11 C12 C13 C14 0.9(3) . . . . ?
C12 C11 C16 C15 -0.3(3) . . . . ?
C12 C13 C14 C15 -0.3(3) . . . . ?
C13 C14 C15 C16 -0.5(3) . . . . ?
C14 C15 C16 C11 0.8(3) . . . . ?
C16 C11 C12 C13 -0.5(3) . . . . ?

loop_
_exptl_oxdiff_crystal_face_indexfrac_h
_exptl_oxdiff_crystal_face_indexfrac_k
_exptl_oxdiff_crystal_face_indexfrac_l
_exptl_oxdiff_crystal_face_x
_exptl_oxdiff_crystal_face_y
_exptl_oxdiff_crystal_face_z
-0.0001 -0.0001 19.9994 -1.5109 0.2004 -0.2532
5.9998 -4.9999 5.9997 -0.5685 -1.2893 -0.4583
4.0000 -2.9999 -15.9996 1.1260 -1.0446 -0.0047
-3.9998 3.0000 -15.9995 1.2915 0.7240 0.4098
-5.9999 4.9999 5.9999 -0.3380 1.4095 0.3064
0.0001 0.0001 -19.9994 1.5109 -0.2004 0.2532
-5.9998 4.9999 -5.9997 0.5685 1.2893 0.4583
-4.0000 2.9999 15.9996 -1.1260 1.0446 0.0047
3.9998 -3.0000 15.9995 -1.2915 -0.7240 -0.4098
5.9999 -4.9999 -5.9999 0.3380 -1.4095 -0.3064
7.9998 0.0000 -0.0001 -0.2728 -1.4941 0.4437
4.0000 3.0000 -15.9996 1.0187 -0.7701 0.8534
-1.9999 7.9999 -9.9997 0.6807 0.6394 1.1598
-2.0001 7.9998 9.9997 -0.8302 0.8398 0.9066
3.9998 2.9999 15.9994 -1.3987 -0.4495 0.4483
-7.9998 -0.0000 0.0001 0.2728 1.4941 -0.4437
-4.0000 -3.0000 15.9996 -1.0187 0.7701 -0.8534
1.9999 -7.9999 9.9997 -0.6807 -0.6394 -1.1598
2.0001 -7.9998 -9.9997 0.8302 -0.8398 -0.9066
-3.9998 -2.9999 -15.9994 1.3987 0.4495 -0.4483
-0.0000 9.9998 -0.0000 -0.1787 0.4575 1.4302
1.9998 7.9998 9.9997 -0.9666 0.0927 1.1285
5.9998 4.9999 5.9997 -0.7472 -0.8317 0.9719
5.9999 5.0000 -5.9999 0.1593 -0.9520 1.1238
2.0000 7.9999 -9.9997 0.5443 -0.1077 1.3816
0.0000 -9.9998 0.0000 0.1787 -0.4575 -1.4302
-1.9998 -7.9998 -9.9997 0.9666 -0.0927 -1.1285
-5.9998 -4.9999 -5.9997 0.7472 0.8317 -0.9719
-5.9999 -5.0000 5.9999 -0.1593 0.9520 -1.1238
-2.0000 -7.9999 9.9997 -0.5443 0.1077 -1.3816
